data_7122405
loop_
_publ_author_name
'Zheng, Kailu'
'Zhuang, Shiyi'
'Shu, Wenming'
'Wu, Yandong'
'Yang, Chuluo'
'Wu, Anxin'

_publ_section_title
;
 Molecular iodine-mediated formal [2+1+1+1] cycloaddition access to
 pyrrolo[2,1-a]isoquinolines with DMSO as the methylene source.
;
_journal_issue 84
_journal_name_full 'Chemical communications (Cambridge, England)'
_journal_page_first 11897
_journal_page_last 11900
_journal_paper_doi 10.1039/c8cc06908e
_journal_volume 54
_journal_year 2018
_chemical_formula_sum 'C26 H17 F2 N O2'
_chemical_formula_weight 413.40
_space_group_crystal_system triclinic
_space_group_IT_number 2
_space_group_name_Hall '-P 1'
_space_group_name_H-M_alt 'P -1'
_symmetry_space_group_name_Hall '-P 1'
_symmetry_space_group_name_H-M 'P -1'
_atom_sites_solution_hydrogens geom
_audit_creation_method SHELXL-2014/7
_audit_update_record
;
2017-04-20 deposited with the CCDC.
2018-09-25 downloaded from the CCDC.
;
_cell_angle_alpha 81.907(5)
_cell_angle_beta 70.268(5)
_cell_angle_gamma 69.729(5)
_cell_formula_units_Z 2
_cell_length_a 8.821(3)
_cell_length_b 11.239(4)
_cell_length_c 11.410(4)
_cell_measurement_reflns_used 4065
_cell_measurement_temperature 273(2)
_cell_measurement_theta_max 31.30
_cell_measurement_theta_min 2.59
_cell_volume 998.4(6)
_computing_structure_refinement 'SHELXL-2014/7 (Sheldrick, 2014)'
_diffrn_ambient_temperature 273(2)
_diffrn_measured_fraction_theta_full 0.989
_diffrn_measured_fraction_theta_max 0.901
_diffrn_measurement_device_type CCD
_diffrn_radiation_type MoK\a
_diffrn_radiation_wavelength 0.71073
_diffrn_reflns_av_R_equivalents 0.0214
_diffrn_reflns_av_unetI/netI 0.0344
_diffrn_reflns_Laue_measured_fraction_full 0.989
_diffrn_reflns_Laue_measured_fraction_max 0.901
_diffrn_reflns_limit_h_max 13
_diffrn_reflns_limit_h_min -13
_diffrn_reflns_limit_k_max 16
_diffrn_reflns_limit_k_min -16
_diffrn_reflns_limit_l_max 16
_diffrn_reflns_limit_l_min -17
_diffrn_reflns_number 10962
_diffrn_reflns_point_group_measured_fraction_full 0.989
_diffrn_reflns_point_group_measured_fraction_max 0.901
_diffrn_reflns_theta_full 25.242
_diffrn_reflns_theta_max 32.098
_diffrn_reflns_theta_min 1.897
_exptl_absorpt_coefficient_mu 0.100
_exptl_absorpt_correction_type multi-scan
_exptl_absorpt_process_details sadabs
_exptl_crystal_colour colorless
_exptl_crystal_density_diffrn 1.375
_exptl_crystal_description Block
_exptl_crystal_F_000 428
_exptl_crystal_size_max 0.220
_exptl_crystal_size_mid 0.200
_exptl_crystal_size_min 0.180
_exptl_transmission_factor_max 0.864
_exptl_transmission_factor_min 0.864
_refine_diff_density_max 0.279
_refine_diff_density_min -0.314
_refine_diff_density_rms 0.064
_refine_ls_extinction_method none
_refine_ls_goodness_of_fit_ref 0.969
_refine_ls_hydrogen_treatment constr
_refine_ls_matrix_type full
_refine_ls_number_parameters 280
_refine_ls_number_reflns 6302
_refine_ls_number_restraints 0
_refine_ls_restrained_S_all 0.969
_refine_ls_R_factor_all 0.0735
_refine_ls_R_factor_gt 0.0538
_refine_ls_shift/su_max 0.000
_refine_ls_shift/su_mean 0.000
_refine_ls_structure_factor_coef Fsqd
_refine_ls_weighting_details 'w=1/[\s^2^(Fo^2^)+(0.1525P)^2^+0.0145P] where P=(Fo^2^+2Fc^2^)/3'
_refine_ls_weighting_scheme calc
_refine_ls_wR_factor_gt 0.1776
_refine_ls_wR_factor_ref 0.2073
_reflns_Friedel_coverage 0.000
_reflns_number_gt 4435
_reflns_number_total 6302
_reflns_threshold_expression 'I > 2\s(I)'
_cod_data_source_file c8cc06908e2.cif
_cod_data_source_block 1
_cod_depositor_comments 'Adding full bibliography for 7122405--7122407.cif.'
_cod_database_code 7122405
_shelx_shelxl_version_number 2014/7
_shelx_space_group_comment
;
The symmetry employed for this shelxl refinement is uniquely defined
by the following loop, which should always be used as a source of
symmetry information in preference to the above space-group names.
They are only intended as comments.
;
_shelx_estimated_absorpt_t_min 0.978
_shelx_estimated_absorpt_t_max 0.982

loop_
_space_group_symop_operation_xyz
'x, y, z'
'-x, -y, -z'

loop_
_atom_site_label
_atom_site_type_symbol
_atom_site_fract_x
_atom_site_fract_y
_atom_site_fract_z
_atom_site_U_iso_or_equiv
_atom_site_adp_type
_atom_site_occupancy
_atom_site_site_symmetry_order
_atom_site_calc_flag
_atom_site_refinement_flags_posn
_atom_site_refinement_flags_adp
C1 C 0.6254(3) 0.89907(18) -0.26291(16) 0.0642(4) Uani 1 1 d . .
C2 C 0.7560(3) 0.79168(18) -0.30975(14) 0.0646(4) Uani 1 1 d . .
H2 H 0.8264 0.7899 -0.3917 0.078 Uiso 1 1 calc R U
C3 C 0.7802(2) 0.68561(16) -0.23125(13) 0.0553(4) Uani 1 1 d . .
H3 H 0.8657 0.6105 -0.2614 0.066 Uiso 1 1 calc R U
C4 C 0.67791(18) 0.69069(13) -0.10819(12) 0.0431(3) Uani 1 1 d . .
C5 C 0.54898(19) 0.80184(14) -0.06460(13) 0.0488(3) Uani 1 1 d . .
H5 H 0.4811 0.8059 0.0182 0.059 Uiso 1 1 calc R U
C6 C 0.5201(2) 0.90692(16) -0.14285(16) 0.0601(4) Uani 1 1 d . .
H6 H 0.4313 0.9811 -0.1146 0.072 Uiso 1 1 calc R U
C7 C 0.70712(19) 0.57344(13) -0.02741(12) 0.0470(3) Uani 1 1 d . .
C8 C 0.71293(17) 0.58890(12) 0.09498(11) 0.0408(3) Uani 1 1 d . .
C9 C 0.74184(17) 0.68776(12) 0.13404(11) 0.0411(3) Uani 1 1 d . .
H9 H 0.7506 0.7618 0.0884 0.049 Uiso 1 1 calc R U
C10 C 0.75566(17) 0.65731(11) 0.25455(11) 0.0392(3) Uani 1 1 d . .
C11 C 0.73477(15) 0.53720(11) 0.28790(11) 0.0375(3) Uani 1 1 d . .
C12 C 0.76983(17) 0.74562(11) 0.33109(11) 0.0404(3) Uani 1 1 d . .
C13 C 0.86785(16) 0.83363(11) 0.26662(11) 0.0385(3) Uani 1 1 d . .
C14 C 0.99822(17) 0.80426(13) 0.15488(13) 0.0445(3) Uani 1 1 d . .
H14 H 1.0243 0.7287 0.1166 0.053 Uiso 1 1 calc R U
C15 C 1.0901(2) 0.88681(16) 0.09977(15) 0.0535(3) Uani 1 1 d . .
H15 H 1.1770 0.8679 0.0245 0.064 Uiso 1 1 calc R U
C16 C 1.0500(2) 0.99641(15) 0.15858(16) 0.0556(4) Uani 1 1 d . .
C17 C 0.9267(2) 1.02736(14) 0.27000(16) 0.0564(4) Uani 1 1 d . .
H17 H 0.9050 1.1018 0.3085 0.068 Uiso 1 1 calc R U
C18 C 0.8339(2) 0.94500(13) 0.32503(14) 0.0482(3) Uani 1 1 d . .
H18 H 0.7487 0.9644 0.4011 0.058 Uiso 1 1 calc R U
C19 C 0.6881(2) 0.37403(13) 0.19088(14) 0.0503(3) Uani 1 1 d . .
H19A H 0.7980 0.3090 0.1633 0.060 Uiso 1 1 calc R U
H19B H 0.6255 0.3774 0.1343 0.060 Uiso 1 1 calc R U
C20 C 0.5913(2) 0.34218(15) 0.32148(15) 0.0536(3) Uani 1 1 d . .
H20A H 0.4751 0.3992 0.3431 0.064 Uiso 1 1 calc R U
H20B H 0.5883 0.2563 0.3249 0.064 Uiso 1 1 calc R U
C21 C 0.67195(17) 0.35342(12) 0.41368(13) 0.0440(3) Uani 1 1 d . .
C22 C 0.74160(15) 0.45184(11) 0.39679(11) 0.0391(3) Uani 1 1 d . .
C23 C 0.81682(19) 0.46369(14) 0.48234(13) 0.0487(3) Uani 1 1 d . .
H23 H 0.8650 0.5278 0.4710 0.058 Uiso 1 1 calc R U
C24 C 0.8203(2) 0.38078(16) 0.58391(15) 0.0572(4) Uani 1 1 d . .
H24 H 0.8698 0.3897 0.6410 0.069 Uiso 1 1 calc R U
C25 C 0.7503(2) 0.28457(16) 0.60064(16) 0.0614(4) Uani 1 1 d . .
H25 H 0.7525 0.2289 0.6690 0.074 Uiso 1 1 calc R U
C26 C 0.6776(2) 0.27116(15) 0.51630(15) 0.0559(4) Uani 1 1 d . .
H26 H 0.6313 0.2059 0.5280 0.067 Uiso 1 1 calc R U
F1 F 0.5995(2) 1.00324(13) -0.33870(13) 0.1025(5) Uani 1 1 d . .
F2 F 1.13714(18) 1.07832(13) 0.10266(12) 0.0866(4) Uani 1 1 d . .
N1 N 0.71119(15) 0.49744(10) 0.19001(10) 0.0408(2) Uani 1 1 d . .
O1 O 0.7315(2) 0.47069(11) -0.06717(11) 0.0764(4) Uani 1 1 d . .
O2 O 0.70153(17) 0.75040(11) 0.44373(9) 0.0585(3) Uani 1 1 d . .

loop_
_atom_site_aniso_label
_atom_site_aniso_U_11
_atom_site_aniso_U_22
_atom_site_aniso_U_33
_atom_site_aniso_U_23
_atom_site_aniso_U_13
_atom_site_aniso_U_12
C1 0.0914(12) 0.0642(10) 0.0551(9) 0.0206(7) -0.0407(9) -0.0378(9)
C2 0.0909(12) 0.0780(12) 0.0350(7) 0.0046(7) -0.0205(7) -0.0408(10)
C3 0.0706(9) 0.0590(8) 0.0381(7) -0.0077(6) -0.0165(6) -0.0209(7)
C4 0.0533(7) 0.0446(6) 0.0378(6) -0.0010(5) -0.0211(5) -0.0169(5)
C5 0.0505(7) 0.0493(7) 0.0441(7) 0.0030(5) -0.0166(6) -0.0131(6)
C6 0.0660(9) 0.0499(8) 0.0641(10) 0.0090(7) -0.0311(8) -0.0120(7)
C7 0.0612(8) 0.0407(6) 0.0397(6) -0.0026(5) -0.0208(6) -0.0115(6)
C8 0.0522(7) 0.0365(6) 0.0370(6) 0.0033(4) -0.0187(5) -0.0152(5)
C9 0.0544(7) 0.0368(6) 0.0378(6) 0.0063(4) -0.0202(5) -0.0186(5)
C10 0.0502(6) 0.0371(6) 0.0366(6) 0.0059(4) -0.0185(5) -0.0191(5)
C11 0.0424(6) 0.0351(5) 0.0372(6) 0.0038(4) -0.0151(5) -0.0144(5)
C12 0.0523(7) 0.0372(6) 0.0373(6) 0.0051(4) -0.0194(5) -0.0181(5)
C13 0.0466(6) 0.0346(5) 0.0389(6) 0.0041(4) -0.0190(5) -0.0148(5)
C14 0.0469(7) 0.0421(6) 0.0472(7) -0.0024(5) -0.0166(5) -0.0152(5)
C15 0.0503(7) 0.0651(9) 0.0506(8) 0.0017(7) -0.0141(6) -0.0280(7)
C16 0.0639(9) 0.0586(8) 0.0613(9) 0.0139(7) -0.0289(7) -0.0370(7)
C17 0.0749(10) 0.0418(7) 0.0630(9) 0.0002(6) -0.0278(8) -0.0259(7)
C18 0.0598(8) 0.0409(6) 0.0462(7) -0.0024(5) -0.0165(6) -0.0185(6)
C19 0.0705(9) 0.0366(6) 0.0521(8) 0.0012(5) -0.0240(7) -0.0233(6)
C20 0.0593(8) 0.0487(7) 0.0612(9) 0.0064(6) -0.0211(7) -0.0282(7)
C21 0.0419(6) 0.0377(6) 0.0475(7) 0.0053(5) -0.0094(5) -0.0135(5)
C22 0.0390(6) 0.0363(6) 0.0388(6) 0.0063(4) -0.0115(5) -0.0116(4)
C23 0.0544(7) 0.0497(7) 0.0465(7) 0.0125(6) -0.0232(6) -0.0201(6)
C24 0.0638(9) 0.0585(8) 0.0506(8) 0.0175(7) -0.0281(7) -0.0184(7)
C25 0.0674(9) 0.0553(9) 0.0534(8) 0.0220(7) -0.0198(7) -0.0180(7)
C26 0.0585(8) 0.0474(7) 0.0567(8) 0.0150(6) -0.0120(7) -0.0233(6)
F1 0.1517(13) 0.0827(8) 0.0830(8) 0.0438(7) -0.0566(9) -0.0478(9)
F2 0.1113(9) 0.0966(8) 0.0854(8) 0.0197(6) -0.0332(7) -0.0798(8)
N1 0.0529(6) 0.0333(5) 0.0410(5) 0.0025(4) -0.0200(5) -0.0156(4)
O1 0.1288(12) 0.0446(6) 0.0571(7) -0.0103(5) -0.0379(7) -0.0174(7)
O2 0.0840(8) 0.0673(7) 0.0360(5) 0.0045(4) -0.0173(5) -0.0422(6)

loop_
_atom_type_symbol
_atom_type_description
_atom_type_scat_dispersion_real
_atom_type_scat_dispersion_imag
_atom_type_scat_source
C C 0.0033 0.0016 'International Tables Vol C Tables 4.2.6.8 and 6.1.1.4'
H H 0.0000 0.0000 'International Tables Vol C Tables 4.2.6.8 and 6.1.1.4'
N N 0.0061 0.0033 'International Tables Vol C Tables 4.2.6.8 and 6.1.1.4'
O O 0.0106 0.0060 'International Tables Vol C Tables 4.2.6.8 and 6.1.1.4'
F F 0.0171 0.0103 'International Tables Vol C Tables 4.2.6.8 and 6.1.1.4'

loop_
_geom_angle_atom_site_label_1
_geom_angle_atom_site_label_2
_geom_angle_atom_site_label_3
_geom_angle
F1 C1 C6 118.14(19)
F1 C1 C2 118.62(17)
C6 C1 C2 123.24(15)
C1 C2 C3 117.93(15)
C2 C3 C4 120.46(16)
C5 C4 C3 119.51(13)
C5 C4 C7 121.86(12)
C3 C4 C7 118.60(13)
C6 C5 C4 120.61(14)
C1 C6 C5 118.21(16)
O1 C7 C8 123.34(13)
O1 C7 C4 120.19(12)
C8 C7 C4 116.39(11)
C9 C8 N1 107.11(11)
C9 C8 C7 127.49(12)
N1 C8 C7 124.96(11)
C8 C9 C10 108.33(11)
C9 C10 C11 106.99(10)
C9 C10 C12 123.69(11)
C11 C10 C12 128.98(11)
N1 C11 C10 107.42(10)
N1 C11 C22 118.45(11)
C10 C11 C22 134.05(11)
O2 C12 C10 122.21(12)
O2 C12 C13 119.80(11)
C10 C12 C13 117.98(11)
C14 C13 C18 119.21(12)
C14 C13 C12 122.12(11)
C18 C13 C12 118.54(12)
C13 C14 C15 120.42(13)
C16 C15 C14 118.50(15)
F2 C16 C17 118.62(15)
F2 C16 C15 118.24(16)
C17 C16 C15 123.14(14)
C16 C17 C18 118.40(14)
C17 C18 C13 120.29(14)
N1 C19 C20 109.06(12)
C21 C20 C19 111.24(12)
C26 C21 C22 119.11(13)
C26 C21 C20 122.22(13)
C22 C21 C20 118.66(11)
C23 C22 C21 119.28(11)
C23 C22 C11 122.49(11)
C21 C22 C11 118.22(11)
C24 C23 C22 120.47(13)
C25 C24 C23 120.01(15)
C26 C25 C24 120.02(13)
C25 C26 C21 121.10(14)
C11 N1 C8 110.14(10)
C11 N1 C19 122.59(11)
C8 N1 C19 127.27(11)

loop_
_geom_bond_atom_site_label_1
_geom_bond_atom_site_label_2
_geom_bond_distance
C1 F1 1.3541(19)
C1 C6 1.366(3)
C1 C2 1.368(3)
C2 C3 1.386(2)
C3 C4 1.386(2)
C4 C5 1.382(2)
C4 C7 1.4952(19)
C5 C6 1.380(2)
C7 O1 1.2228(18)
C7 C8 1.4510(18)
C8 C9 1.3822(18)
C8 N1 1.3851(15)
C9 C10 1.4050(17)
C10 C11 1.4076(16)
C10 C12 1.4721(17)
C11 N1 1.3609(16)
C11 C22 1.4638(16)
C12 O2 1.2214(16)
C12 C13 1.4918(17)
C13 C14 1.3864(19)
C13 C18 1.3931(18)
C14 C15 1.388(2)
C15 C16 1.365(2)
C16 F2 1.3562(17)
C16 C17 1.360(3)
C17 C18 1.392(2)
C19 N1 1.4683(17)
C19 C20 1.510(2)
C20 C21 1.495(2)
C21 C26 1.3895(19)
C21 C22 1.4032(18)
C22 C23 1.3949(18)
C23 C24 1.3829(19)
C24 C25 1.383(2)
C25 C26 1.373(3)

loop_
_geom_torsion_atom_site_label_1
_geom_torsion_atom_site_label_2
_geom_torsion_atom_site_label_3
_geom_torsion_atom_site_label_4
_geom_torsion
F1 C1 C2 C3 -179.61(15)
C6 C1 C2 C3 0.9(3)
C1 C2 C3 C4 -2.1(2)
C2 C3 C4 C5 1.2(2)
C2 C3 C4 C7 179.18(14)
C3 C4 C5 C6 0.8(2)
C7 C4 C5 C6 -177.04(13)
F1 C1 C6 C5 -178.38(16)
C2 C1 C6 C5 1.1(3)
C4 C5 C6 C1 -2.0(2)
C5 C4 C7 O1 134.31(17)
C3 C4 C7 O1 -43.6(2)
C5 C4 C7 C8 -48.66(19)
C3 C4 C7 C8 133.45(14)
O1 C7 C8 C9 157.40(16)
C4 C7 C8 C9 -19.5(2)
O1 C7 C8 N1 -14.0(2)
C4 C7 C8 N1 169.08(12)
N1 C8 C9 C10 -0.78(15)
C7 C8 C9 C10 -173.40(14)
C8 C9 C10 C11 0.12(15)
C8 C9 C10 C12 -173.75(12)
C9 C10 C11 N1 0.60(15)
C12 C10 C11 N1 174.03(13)
C9 C10 C11 C22 177.24(13)
C12 C10 C11 C22 -9.3(2)
C9 C10 C12 O2 142.87(15)
C11 C10 C12 O2 -29.6(2)
C9 C10 C12 C13 -35.57(19)
C11 C10 C12 C13 151.99(13)
O2 C12 C13 C14 154.40(14)
C10 C12 C13 C14 -27.12(17)
O2 C12 C13 C18 -21.43(18)
C10 C12 C13 C18 157.05(12)
C18 C13 C14 C15 -2.13(19)
C12 C13 C14 C15 -177.93(12)
C13 C14 C15 C16 0.6(2)
C14 C15 C16 F2 -178.27(13)
C14 C15 C16 C17 1.5(2)
F2 C16 C17 C18 177.91(14)
C15 C16 C17 C18 -1.8(2)
C16 C17 C18 C13 0.2(2)
C14 C13 C18 C17 1.8(2)
C12 C13 C18 C17 177.71(12)
N1 C19 C20 C21 -51.81(16)
C19 C20 C21 C26 -143.50(14)
C19 C20 C21 C22 37.61(18)
C26 C21 C22 C23 0.9(2)
C20 C21 C22 C23 179.81(13)
C26 C21 C22 C11 179.83(12)
C20 C21 C22 C11 -1.24(18)
N1 C11 C22 C23 159.10(13)
C10 C11 C22 C23 -17.2(2)
N1 C11 C22 C21 -19.81(18)
C10 C11 C22 C21 163.84(14)
C21 C22 C23 C24 -1.1(2)
C11 C22 C23 C24 -179.99(13)
C22 C23 C24 C25 0.6(3)
C23 C24 C25 C26 0.1(3)
C24 C25 C26 C21 -0.3(3)
C22 C21 C26 C25 -0.2(2)
C20 C21 C26 C25 -179.07(15)
C10 C11 N1 C8 -1.11(15)
C22 C11 N1 C8 -178.36(11)
C10 C11 N1 C19 178.85(12)
C22 C11 N1 C19 1.60(19)
C9 C8 N1 C11 1.18(15)
C7 C8 N1 C11 174.04(13)
C9 C8 N1 C19 -178.78(13)
C7 C8 N1 C19 -5.9(2)
C20 C19 N1 C11 34.40(19)
C20 C19 N1 C8 -145.64(14)
